data_2312392
loop_
_publ_author_name
'Lewis, Michael P.'
'Kandel, Ramjee'
'Schatte, Gabriele'
'Wang, Peng L.'

_publ_section_title
;
 Growth and characterization of a new inorganic metal-halide crystal
 structure, InPb<sub>2</sub>Cl<sub>5</sub>.
;
_journal_coeditor_code PK2694
_journal_issue 'Pt 10'
_journal_name_full 'Acta crystallographica. Section E, Crystallographic communications'
_journal_page_first 942
_journal_page_last 945
_journal_paper_doi 10.1107/S2056989023007892
_journal_volume 79
_journal_year 2023
_chemical_formula_iupac 'In2 Pb4 Cl10'
_chemical_formula_moiety 'Cl10 Pb4, 2(In)'
_chemical_formula_sum 'Cl10 In2 Pb4'
_chemical_formula_weight 1412.9
_chemical_name_systematic
;
Indium dilead pentachloride
;
_space_group_IT_number 14
_space_group_name_Hall '-P 2ybc'
_space_group_name_H-M_alt 'P 1 21/c 1'
_symmetry_cell_setting monoclinic
_symmetry_space_group_name_Hall '-P 2ybc'
_symmetry_space_group_name_H-M 'P 1 21/c 1'
_atom_sites_solution_primary direct
_audit_conform_dict_name cif_core.dic
_audit_conform_dict_version 2.4.5
_audit_creation_method 'WinGX routine CIF_UPDATE'
_cell_angle_alpha 90
_cell_angle_beta 90.254(6)
_cell_angle_gamma 90
_cell_formula_units_Z 2
_cell_length_a 8.9681(11)
_cell_length_b 7.9033(9)
_cell_length_c 12.4980(16)
_cell_measurement_reflns_used 9997
_cell_measurement_temperature 298(2)
_cell_measurement_theta_max 30.52
_cell_measurement_theta_min 2.27
_cell_volume 885.82(19)
_computing_cell_refinement
;
APEX2 (Bruker, 2012)
;
_computing_data_reduction
;
SAINT (Bruker, 2012)
;
_computing_molecular_graphics
;
CrystalMaker (Palmer, 2014)
;
_computing_publication_material
;
WinGX (Farrugia, 2012) and publCIF (Westrip, 2010)
;
_computing_structure_refinement
;
SHELXL  (Sheldrick, 2015b)
;
_computing_structure_solution
;
<i>SHELXT</i>  (Sheldrick, 2015a)
;
_diffrn_ambient_temperature 298(2)
_diffrn_detector 'CCD area detector'
_diffrn_detector_area_resol_mean 7.9
_diffrn_measured_fraction_theta_full 0.999
_diffrn_measured_fraction_theta_max 0.996
_diffrn_measurement_device 'three-circle diffractometer'
_diffrn_measurement_device_type 'Bruker APEXII CCD'
_diffrn_measurement_method '\f and \w scans'
_diffrn_radiation_monochromator graphite
_diffrn_radiation_probe x-ray
_diffrn_radiation_type MoK\a
_diffrn_radiation_wavelength 0.71073
_diffrn_reflns_av_R_equivalents 0.0507
_diffrn_reflns_av_unetI/netI 0.0301
_diffrn_reflns_limit_h_max 12
_diffrn_reflns_limit_h_min -12
_diffrn_reflns_limit_k_max 11
_diffrn_reflns_limit_k_min -11
_diffrn_reflns_limit_l_max 17
_diffrn_reflns_limit_l_min -17
_diffrn_reflns_number 20682
_diffrn_reflns_theta_full 25.242
_diffrn_reflns_theta_max 30.559
_diffrn_reflns_theta_min 2.271
_diffrn_source 'sealed X-ray tube'
_diffrn_standards_number 0
_exptl_absorpt_coefficient_mu 41.914
_exptl_absorpt_correction_T_max 0.7461
_exptl_absorpt_correction_T_min 0.3779
_exptl_absorpt_correction_type multi-scan
_exptl_absorpt_process_details
;
(SADABS; Krause <i>et al.</i>,  2015)
;
_exptl_crystal_colour colourless
_exptl_crystal_density_diffrn 5.297
_exptl_crystal_density_method 'not measured'
_exptl_crystal_description 'transparent square'
_exptl_crystal_F_000 1192
_exptl_crystal_size_max 0.220
_exptl_crystal_size_mid 0.180
_exptl_crystal_size_min 0.130
_refine_diff_density_max 1.217
_refine_diff_density_min -1.128
_refine_ls_extinction_coef 0.00232(8)
_refine_ls_extinction_expression Fc^*^=kFc[1+0.001xFc^2^\l^3^/sin(2\q)]^-1/4^
_refine_ls_extinction_method
;
SHELXL-2018/3 (Sheldrick 2015b)
;
_refine_ls_goodness_of_fit_ref 1.079
_refine_ls_hydrogen_treatment undef
_refine_ls_matrix_type full
_refine_ls_number_constraints 0
_refine_ls_number_parameters 74
_refine_ls_number_reflns 2699
_refine_ls_number_restraints 0
_refine_ls_restrained_S_all 1.079
_refine_ls_R_factor_all 0.0262
_refine_ls_R_factor_gt 0.0208
_refine_ls_shift/su_max 0.002
_refine_ls_shift/su_mean 0
_refine_ls_structure_factor_coef Fsqd
_refine_ls_weighting_details 'w=1/[\s^2^(Fo^2^)+(0.0083P)^2^+1.8133P] where P=(Fo^2^+2Fc^2^)/3'
_refine_ls_weighting_scheme calc
_refine_ls_wR_factor_gt 0.0394
_refine_ls_wR_factor_ref 0.0419
_reflns_number_gt 2423
_reflns_number_total 2699
_reflns_threshold_expression 'I > 2\s(I)'
_cod_data_source_file pk2694sup1.cif
_cod_data_source_block I
_cod_original_sg_symbol_H-M 'P 21/c'
_cod_database_code 2312392
_shelx_estimated_absorpt_t_min 0.014
_shelx_estimated_absorpt_t_max 0.228

loop_
_symmetry_equiv_pos_as_xyz
'x, y, z'
'-x, y+1/2, -z+1/2'
'-x, -y, -z'
'x, -y-1/2, z-1/2'

loop_
_atom_site_type_symbol
_atom_site_label
_atom_site_fract_x
_atom_site_fract_y
_atom_site_fract_z
_atom_site_U_iso_or_equiv
_atom_site_adp_type
_atom_site_calc_flag
_atom_site_occupancy
_atom_site_disorder_assembly
_atom_site_disorder_group
Cl Cl1 0.04109(12) 0.67574(15) 0.41739(11) 0.0316(3) Uani d 1 . .
Cl Cl2 0.45758(11) 0.66555(13) 0.40434(9) 0.0226(2) Uani d 1 . .
Cl Cl3 0.27835(14) 0.65746(14) 0.68735(10) 0.0304(3) Uani d 1 . .
Cl Cl4 0.72918(12) 0.68702(14) 0.72264(9) 0.0252(2) Uani d 1 . .
Cl Cl5 0.28105(12) 0.45943(14) 1.00167(9) 0.0232(2) Uani d 1 . .
In In1 0.98678(5) 0.45346(6) 0.83468(4) 0.04410(11) Uani d 1 . .
Pb Pb1 0.24664(2) 0.43551(2) 0.50647(2) 0.02229(6) Uani d 1 . .
Pb Pb2 0.49498(2) 0.48805(2) 0.82509(2) 0.02538(6) Uani d 1 . .

loop_
_atom_site_aniso_label
_atom_site_aniso_U_11
_atom_site_aniso_U_22
_atom_site_aniso_U_33
_atom_site_aniso_U_12
_atom_site_aniso_U_13
_atom_site_aniso_U_23
Cl1 0.0194(5) 0.0309(6) 0.0445(7) 0.0009(4) 0.0017(5) 0.0137(5)
Cl2 0.0192(5) 0.0201(4) 0.0285(6) -0.0008(4) -0.0002(4) 0.0059(4)
Cl3 0.0364(6) 0.0283(5) 0.0263(6) 0.0084(5) -0.0081(5) -0.0063(4)
Cl4 0.0259(5) 0.0254(5) 0.0243(6) -0.0027(4) 0.0021(4) 0.0025(4)
Cl5 0.0251(5) 0.0240(5) 0.0205(5) 0.0004(4) 0.0005(4) 0.0009(4)
In1 0.0418(2) 0.0432(2) 0.0472(3) 0.00874(18) -0.00359(19) -0.00495(19)
Pb1 0.01876(9) 0.02412(9) 0.02399(10) -0.00042(6) -0.00025(6) -0.00142(6)
Pb2 0.02614(10) 0.02526(9) 0.02473(10) -0.00304(7) 0.00037(7) 0.00179(6)

loop_
_atom_type_symbol
_atom_type_description
_atom_type_scat_dispersion_real
_atom_type_scat_dispersion_imag
_atom_type_scat_source
Cl Cl 0.1484 0.1585 'International Tables Vol C Tables 4.2.6.8 and 6.1.1.4'
In In -0.7276 1.31 'International Tables Vol C Tables 4.2.6.8 and 6.1.1.4'
Pb Pb -3.3944 10.1111 'International Tables Vol C Tables 4.2.6.8 and 6.1.1.4'

loop_
_geom_angle_atom_site_label_1
_geom_angle_atom_site_label_2
_geom_angle_atom_site_label_3
_geom_angle_site_symmetry_1
_geom_angle_site_symmetry_3
_geom_angle
_geom_angle_publ_flag
Pb1 Cl1 Pb1 . 3_566 104.12(4) ?
Pb1 Cl2 Pb2 . 4_575 143.53(4) ?
Pb1 Cl2 Pb1 . 3_666 104.28(3) ?
Pb2 Cl2 Pb1 4_575 3_666 105.88(3) ?
Pb1 Cl3 Pb2 . . 104.33(4) ?
Pb2 Cl4 Pb1 . 3_666 107.24(4) ?
Pb2 Cl5 Pb2 . 3_667 95.44(3) ?
Cl1 Pb1 Cl3 . . 87.85(4) ?
Cl1 Pb1 Cl1 . 3_566 75.88(4) ?
Cl3 Pb1 Cl1 . 3_566 90.69(4) ?
Cl1 Pb1 Cl2 . . 80.49(3) ?
Cl3 Pb1 Cl2 . . 84.37(4) ?
Cl1 Pb1 Cl2 3_566 . 156.02(3) ?
Cl1 Pb1 Cl2 . 3_666 153.09(3) ?
Cl3 Pb1 Cl2 . 3_666 77.57(3) ?
Cl1 Pb1 Cl2 3_566 3_666 126.11(3) ?
Cl2 Pb1 Cl2 . 3_666 75.72(3) ?
Cl1 Pb1 Cl4 . 3_666 83.88(4) ?
Cl3 Pb1 Cl4 . 3_666 158.52(3) ?
Cl1 Pb1 Cl4 3_566 3_666 106.34(4) ?
Cl2 Pb1 Cl4 . 3_666 74.75(3) ?
Cl2 Pb1 Cl4 3_666 3_666 101.55(3) ?
Cl3 Pb2 Cl4 . . 88.42(4) ?
Cl3 Pb2 Cl2 . 4_576 72.16(3) ?
Cl4 Pb2 Cl2 . 4_576 74.28(3) ?
Cl3 Pb2 Cl5 . . 92.48(3) ?
Cl4 Pb2 Cl5 . . 147.44(3) ?
Cl2 Pb2 Cl5 4_576 . 75.06(3) ?
Cl3 Pb2 Cl5 . 3_667 144.23(3) ?
Cl4 Pb2 Cl5 . 3_667 76.10(3) ?
Cl2 Pb2 Cl5 4_576 3_667 72.65(3) ?
Cl5 Pb2 Cl5 . 3_667 84.56(3) ?

loop_
_geom_bond_atom_site_label_1
_geom_bond_atom_site_label_2
_geom_bond_site_symmetry_2
_geom_bond_distance
_geom_bond_publ_flag
Cl1 Pb1 . 2.8677(12) ?
Cl1 Pb1 3_566 2.8912(11) ?
Cl2 Pb1 . 2.9214(10) ?
Cl2 Pb2 4_575 2.9311(10) ?
Cl2 Pb1 3_666 2.9817(11) ?
Cl3 Pb1 . 2.8744(12) ?
Cl3 Pb2 . 2.9156(12) ?
Cl4 Pb2 . 2.9236(11) ?
Cl4 Pb1 3_666 3.0314(12) ?
Cl5 Pb2 . 2.9394(11) ?
Cl5 Pb2 3_667 2.9760(12) ?

_cod_database_fobs_code 2312392
